data_4338389
loop_
_publ_author_name
'Abrahams, Brendan F.'
'Dharma, A. David'
'Grannas, Martin J.'
'Hudson, Timothy A.'
'Maynard-Casely, Helen E'
'Oliver, Graham R.'
'Robson, Richard'
'White, Keith F.'

_publ_section_title
;
 Isomeric Ionic Lithium Isonicotinate Three-Dimensional Networks and
 Single-Crystal-to-Single-Crystal Rearrangements Generating Microporous
 Materials.
;
_journal_issue 10
_journal_name_full 'Inorganic chemistry'
_journal_page_first 4956
_journal_page_last 4969
_journal_paper_doi 10.1021/ic403134c
_journal_volume 53
_journal_year 2014
_chemical_formula_sum 'C6 H8 Li N O4'
_chemical_formula_weight 165.07
_chemical_name_systematic
;
 ?
;
_space_group_crystal_system monoclinic
_space_group_IT_number 9
_space_group_name_Hall 'C -2yc'
_space_group_name_H-M_alt 'C 1 c 1'
_symmetry_space_group_name_Hall 'C -2yc'
_symmetry_space_group_name_H-M 'C 1 c 1'
_atom_sites_solution_hydrogens mixed
_audit_creation_method SHELXL-2014
_cell_angle_alpha 90
_cell_angle_beta 115.463(13)
_cell_angle_gamma 90
_cell_formula_units_Z 4
_cell_length_a 7.1563(8)
_cell_length_b 18.8826(12)
_cell_length_c 6.2227(6)
_cell_measurement_reflns_used 3136
_cell_measurement_temperature 130(2)
_cell_measurement_theta_max 74.30
_cell_measurement_theta_min 4.67
_cell_volume 759.19(15)
_computing_cell_refinement
;CrysAlisPro, Agilent Technologies,
Version 1.171.36.28 (release 01-02-2013 CrysAlis171 .NET)
(compiled Feb  1 2013,16:14:44)
;
_computing_data_collection
;CrysAlisPro, Agilent Technologies,
Version 1.171.36.28 (release 01-02-2013 CrysAlis171 .NET)
(compiled Feb  1 2013,16:14:44)
;
_computing_data_reduction
;
CrysAlisPro, Agilent Technologies,
Version 1.171.36.28 (release 01-02-2013 CrysAlis171 .NET)
(compiled Feb  1 2013,16:14:44)
;
_computing_structure_refinement 'SHELXL-2014 (Sheldrick, 2014)'
_computing_structure_solution 'SHELXS-1997 (Sheldrick, 1997)'
_diffrn_ambient_temperature 130(2)
_diffrn_detector_area_resol_mean 10.2273
_diffrn_measured_fraction_theta_full 1.000
_diffrn_measured_fraction_theta_max 0.991
_diffrn_measurement_device_type 'SuperNova, Dual, Cu at zero, Atlas'
_diffrn_measurement_method '\w scans'
_diffrn_radiation_type CuK\a
_diffrn_radiation_wavelength 1.54184
_diffrn_reflns_av_R_equivalents 0.0446
_diffrn_reflns_av_unetI/netI 0.0305
_diffrn_reflns_Laue_measured_fraction_full 1.000
_diffrn_reflns_Laue_measured_fraction_max 0.991
_diffrn_reflns_limit_h_max 8
_diffrn_reflns_limit_h_min -8
_diffrn_reflns_limit_k_max 23
_diffrn_reflns_limit_k_min -23
_diffrn_reflns_limit_l_max 7
_diffrn_reflns_limit_l_min -7
_diffrn_reflns_number 5499
_diffrn_reflns_point_group_measured_fraction_full 0.960
_diffrn_reflns_point_group_measured_fraction_max 0.938
_diffrn_reflns_theta_full 67.684
_diffrn_reflns_theta_max 74.536
_diffrn_reflns_theta_min 4.684
_diffrn_source 'SuperNova (Cu) X-ray Source'
_exptl_absorpt_coefficient_mu 1.022
_exptl_absorpt_correction_T_max 1.000
_exptl_absorpt_correction_T_min 0.743
_exptl_absorpt_correction_type multi-scan
_exptl_absorpt_process_details
;
CrysAlisPro, Agilent Technologies,
Version 1.171.36.28 (release 01-02-2013 CrysAlis171 .NET)
(compiled Feb  1 2013,16:14:44)
Empirical absorption correction using spherical harmonics,
 implemented in SCALE3 ABSPACK scaling algorithm.
;
_exptl_crystal_colour colourless
_exptl_crystal_density_diffrn 1.444
_exptl_crystal_description plate
_exptl_crystal_F_000 344
_exptl_crystal_size_max 0.22
_exptl_crystal_size_mid 0.09
_exptl_crystal_size_min 0.06
_refine_diff_density_max 0.172
_refine_diff_density_min -0.179
_refine_diff_density_rms 0.042
_refine_ls_abs_structure_details
;
 Flack x determined using 629 quotients [(I+)-(I-)]/[(I+)+(I-)]
 (Parsons, Flack and Wagner, Acta Cryst. B69 (2013) 249-259).
;
_refine_ls_abs_structure_Flack 0.0(2)
_refine_ls_extinction_method none
_refine_ls_goodness_of_fit_ref 1.126
_refine_ls_hydrogen_treatment mixed
_refine_ls_matrix_type full
_refine_ls_number_parameters 125
_refine_ls_number_reflns 1459
_refine_ls_number_restraints 2
_refine_ls_restrained_S_all 1.125
_refine_ls_R_factor_all 0.0374
_refine_ls_R_factor_gt 0.0343
_refine_ls_shift/su_max 0.000
_refine_ls_shift/su_mean 0.000
_refine_ls_structure_factor_coef Fsqd
_refine_ls_weighting_details 'w=1/[\s^2^(Fo^2^)+(0.0627P)^2^+0.3411P] where P=(Fo^2^+2Fc^2^)/3'
_refine_ls_weighting_scheme calc
_refine_ls_wR_factor_gt 0.0904
_refine_ls_wR_factor_ref 0.1057
_reflns_Friedel_coverage 0.880
_reflns_Friedel_fraction_full 0.918
_reflns_Friedel_fraction_max 0.885
_reflns_number_gt 1390
_reflns_number_total 1459
_reflns_threshold_expression 'I > 2\s(I)'
_cod_data_source_file ic403134c_si_002.cif
_cod_data_source_block Li_inic_hydrate
_cod_depositor_comments
;
The following automatic conversions were performed:

'_exptl_absorpt_correction_type' value 'Multi-scan' changed to
'multi-scan' according to
/usr/data/users/saulius/crontab/automatic-downloads/rss-feeds/ACS/lib/dictionaries/cif_core.dic
dictionary named 'cif_core.dic' version 2.4.2 from 2011-04-26.

Automatic conversion script
Id: cif_fix_values 2281 2013-09-26 08:29:07Z andrius 

 Adding full bibliography for 4338378--4338389.cif.
;
_cod_original_cell_volume 759.19(14)
_cod_database_code 4338389
_shelx_space_group_comment
;
The symmetry employed for this shelxl refinement is uniquely defined
by the following loop, which should always be used as a source of
symmetry information in preference to the above space-group names.
They are only intended as comments.
;
_shelxl_version_number 2014-1

loop_
_space_group_symop_operation_xyz
'x, y, z'
'x, -y, z+1/2'
'x+1/2, y+1/2, z'
'x+1/2, -y+1/2, z+1/2'

loop_
_atom_site_label
_atom_site_type_symbol
_atom_site_fract_x
_atom_site_fract_y
_atom_site_fract_z
_atom_site_U_iso_or_equiv
_atom_site_adp_type
_atom_site_occupancy
_atom_site_site_symmetry_order
_atom_site_calc_flag
_atom_site_refinement_flags_posn
_atom_site_refinement_flags_adp
H5 H 0.674(8) 0.932(3) 0.520(9) 0.040(12) Uiso 1 1 d . .
H8 H 0.580(9) 0.557(3) 0.642(10) 0.046(14) Uiso 1 1 d . .
H6 H 0.761(11) 0.999(3) 0.585(11) 0.061(16) Uiso 1 1 d . .
H7 H 0.567(12) 0.555(4) 0.887(15) 0.08(2) Uiso 1 1 d . .
O2 O 0.3279(4) 0.90627(11) 0.7114(4) 0.0281(5) Uani 1 1 d . .
N1 N 0.2235(4) 0.66662(13) 0.9860(4) 0.0235(6) Uani 1 1 d . .
O1 O 0.2910(4) 0.93150(11) 1.0422(4) 0.0254(5) Uani 1 1 d . .
O3 O 0.6474(3) 0.97457(11) 0.5260(4) 0.0230(5) Uani 1 1 d . .
C4 C 0.2671(5) 0.76193(16) 0.7560(5) 0.0223(6) Uani 1 1 d . .
H4 H 0.2853 0.7766 0.6202 0.027 Uiso 1 1 calc R U
C5 C 0.2572(5) 0.81159(16) 0.9155(5) 0.0210(6) Uani 1 1 d . .
C3 C 0.2256(5) 0.78754(15) 1.1077(5) 0.0242(7) Uani 1 1 d . .
H3 H 0.2149 0.8201 1.2184 0.029 Uiso 1 1 calc R U
C6 C 0.2936(5) 0.88956(15) 0.8858(5) 0.0212(6) Uani 1 1 d . .
C2 C 0.2500(5) 0.69058(16) 0.7979(6) 0.0251(7) Uani 1 1 d . .
H2 H 0.2574 0.6570 0.6880 0.030 Uiso 1 1 calc R U
C1 C 0.2099(5) 0.71506(16) 1.1362(5) 0.0244(6) Uani 1 1 d . .
H1 H 0.1886 0.6991 1.2687 0.029 Uiso 1 1 calc R U
Li1 Li 0.4723(9) 0.9906(3) 0.6968(10) 0.0240(10) Uani 1 1 d . .
O4 O 0.4956(4) 0.55496(13) 0.7184(5) 0.0306(6) Uani 1 1 d . .

loop_
_atom_site_aniso_label
_atom_site_aniso_U_11
_atom_site_aniso_U_22
_atom_site_aniso_U_33
_atom_site_aniso_U_23
_atom_site_aniso_U_13
_atom_site_aniso_U_12
O2 0.0374(13) 0.0226(10) 0.0323(11) 0.0001(9) 0.0225(10) -0.0059(10)
N1 0.0243(13) 0.0192(12) 0.0288(13) 0.0007(9) 0.0131(10) -0.0001(10)
O1 0.0287(11) 0.0212(10) 0.0312(11) -0.0034(8) 0.0174(9) -0.0035(9)
O3 0.0257(13) 0.0180(10) 0.0295(11) -0.0002(8) 0.0158(9) 0.0006(8)
C4 0.0264(16) 0.0216(15) 0.0223(13) 0.0002(10) 0.0138(12) -0.0006(11)
C5 0.0224(14) 0.0197(13) 0.0236(13) 0.0000(10) 0.0125(11) -0.0018(10)
C3 0.0303(17) 0.0194(13) 0.0279(15) 0.0004(11) 0.0172(13) -0.0007(12)
C6 0.0212(15) 0.0197(13) 0.0251(13) 0.0005(11) 0.0121(12) -0.0012(11)
C2 0.0283(17) 0.0216(14) 0.0280(14) -0.0032(12) 0.0147(13) -0.0025(12)
C1 0.0270(16) 0.0225(13) 0.0274(14) 0.0022(11) 0.0153(12) -0.0009(12)
Li1 0.028(3) 0.019(2) 0.029(2) -0.0004(19) 0.016(2) 0.0005(19)
O4 0.0260(12) 0.0339(13) 0.0352(12) -0.0004(10) 0.0164(10) -0.0016(9)

loop_
_atom_type_symbol
_atom_type_description
_atom_type_scat_dispersion_real
_atom_type_scat_dispersion_imag
_atom_type_scat_source
C C 0.0181 0.0091 'International Tables Vol C Tables 4.2.6.8 and 6.1.1.4'
H H 0.0000 0.0000 'International Tables Vol C Tables 4.2.6.8 and 6.1.1.4'
Li Li 0.0008 0.0003 'International Tables Vol C Tables 4.2.6.8 and 6.1.1.4'
N N 0.0311 0.0180 'International Tables Vol C Tables 4.2.6.8 and 6.1.1.4'
O O 0.0492 0.0322 'International Tables Vol C Tables 4.2.6.8 and 6.1.1.4'

loop_
_geom_angle_atom_site_label_1
_geom_angle_atom_site_label_2
_geom_angle_atom_site_label_3
_geom_angle
_geom_angle_site_symmetry_1
_geom_angle_site_symmetry_3
C6 O2 Li1 124.0(3) . .
C1 N1 C2 117.2(3) . .
C6 O1 Li1 129.5(3) . 2_575
Li1 O3 Li1 103.7(2) . 2_574
C2 C4 C5 119.1(3) . .
C3 C5 C4 118.2(3) . .
C3 C5 C6 121.5(3) . .
C4 C5 C6 120.2(3) . .
C5 C3 C1 119.0(3) . .
O2 C6 O1 125.8(3) . .
O2 C6 C5 117.2(3) . .
O1 C6 C5 117.0(3) . .
N1 C2 C4 123.2(3) . .
N1 C1 C3 123.3(3) . .
O2 Li1 O1 113.4(3) . 2_574
O2 Li1 O3 112.0(2) . .
O1 Li1 O3 107.1(3) 2_574 .
O2 Li1 O3 109.7(3) . 2_575
O1 Li1 O3 104.6(2) 2_574 2_575
O3 Li1 O3 109.7(3) . 2_575
O2 Li1 Li1 79.5(2) . 2_575
O1 Li1 Li1 97.0(2) 2_574 2_575
O3 Li1 Li1 145.01(17) . 2_575
O3 Li1 Li1 38.02(16) 2_575 2_575
O2 Li1 Li1 111.7(2) . 2_574
O1 Li1 Li1 72.8(2) 2_574 2_574
O3 Li1 Li1 38.31(16) . 2_574
O3 Li1 Li1 135.5(2) 2_575 2_574
Li1 Li1 Li1 167.0(4) 2_575 2_574

loop_
_geom_bond_atom_site_label_1
_geom_bond_atom_site_label_2
_geom_bond_distance
_geom_bond_site_symmetry_2
O2 C6 1.252(4) .
O2 Li1 1.922(6) .
N1 C1 1.341(4) .
N1 C2 1.343(4) .
O1 C6 1.261(4) .
O1 Li1 1.923(6) 2_575
O3 Li1 1.985(6) .
O3 Li1 1.998(6) 2_574
C4 C2 1.388(4) .
C4 C5 1.389(4) .
C5 C3 1.386(4) .
C5 C6 1.520(4) .
C3 C1 1.391(4) .
Li1 O1 1.923(6) 2_574
Li1 O3 1.998(6) 2_575
Li1 Li1 3.1314(12) 2_575
Li1 Li1 3.1314(12) 2_574
